data_7215410
loop_
_publ_author_name
'Ye, Qiong'
'Akutagawa, Tomoyuki'
'Ye, Heng-Yun'
'Hang, Tian'
'Ge, Jia-Zhen'
'Xiong, Ren-Gen'
'Noro, Shin-ichiro'
'Nakamura, Takayoshi'

_publ_section_title
;
 Structural phase transition due to the flexible supramolecule of
 (4-cyanomethylanilinium)([18]crown-6) in [Ni(dmit)2]&#x2212; crystal
;
_journal_issue 20
_journal_name_full CrystEngComm
_journal_page_first 6185
_journal_paper_doi 10.1039/c1ce05581j
_journal_volume 13
_journal_year 2011
_chemical_formula_sum 'C26 H31 N2 Ni O6 S10'
_chemical_formula_weight 846.84
_chemical_name_systematic
;
?
;
_space_group_IT_number 19
_symmetry_space_group_name_Hall 'P 2ac 2ab'
_symmetry_space_group_name_H-M 'P 21 21 21'
_atom_sites_solution_hydrogens geom
_atom_sites_solution_primary direct
_atom_sites_solution_secondary difmap
_audit_creation_method SHELXL-97
_cell_angle_alpha 90.00
_cell_angle_beta 90.00
_cell_angle_gamma 90.00
_cell_formula_units_Z 16
_cell_length_a 16.075(3)
_cell_length_b 25.415(4)
_cell_length_c 35.366(5)
_cell_measurement_temperature 100
_cell_volume 14449(4)
_computing_structure_refinement 'SHELXL-97 (Sheldrick, 1997)'
_computing_structure_solution 'SHELXS-97 (Sheldrick, 1990)'
_diffrn_ambient_temperature 100
_diffrn_measured_fraction_theta_full 0.985
_diffrn_measured_fraction_theta_max 0.985
_diffrn_radiation_monochromator graphite
_diffrn_radiation_source 'fine-focus sealed tube'
_diffrn_radiation_type MoK\a
_diffrn_radiation_wavelength 0.71075
_diffrn_reflns_av_R_equivalents 0.1195
_diffrn_reflns_av_sigmaI/netI 0.1222
_diffrn_reflns_limit_h_max 19
_diffrn_reflns_limit_h_min -20
_diffrn_reflns_limit_k_max 33
_diffrn_reflns_limit_k_min -32
_diffrn_reflns_limit_l_max 45
_diffrn_reflns_limit_l_min -45
_diffrn_reflns_number 122762
_diffrn_reflns_theta_full 27.48
_diffrn_reflns_theta_max 27.48
_diffrn_reflns_theta_min 2.99
_exptl_absorpt_coefficient_mu 1.156
_exptl_absorpt_correction_type none
_exptl_crystal_colour black
_exptl_crystal_density_diffrn 1.557
_exptl_crystal_density_method 'not measured'
_exptl_crystal_description block
_exptl_crystal_F_000 6992.00
_exptl_crystal_size_max 0.300
_exptl_crystal_size_mid 0.200
_exptl_crystal_size_min 0.100
_refine_diff_density_max 0.811
_refine_diff_density_min -1.435
_refine_diff_density_rms 0.118
_refine_ls_abs_structure_details 'Flack H D (1983), Acta Cryst. A39, 876-881'
_refine_ls_abs_structure_Flack 0.608(12)
_refine_ls_extinction_method none
_refine_ls_goodness_of_fit_ref 0.924
_refine_ls_hydrogen_treatment mixed
_refine_ls_matrix_type full
_refine_ls_number_parameters 1623
_refine_ls_number_reflns 32341
_refine_ls_number_restraints 0
_refine_ls_restrained_S_all 0.924
_refine_ls_R_factor_all 0.1118
_refine_ls_R_factor_gt 0.0580
_refine_ls_shift/su_max 0.024
_refine_ls_shift/su_mean 0.001
_refine_ls_structure_factor_coef Fsqd
_refine_ls_weighting_details 'calc w=1/[\s^2^(Fo^2^)+(0.0529P)^2^+0.0000P] where P=(Fo^2^+2Fc^2^)/3'
_refine_ls_weighting_scheme calc
_refine_ls_wR_factor_gt 0.1154
_refine_ls_wR_factor_ref 0.1393
_reflns_number_gt 18764
_reflns_number_total 32341
_reflns_threshold_expression >2sigma(I)
_cod_data_source_file c1ce05581j.txt
_cod_data_source_block shelxl
_cod_original_cell_volume 14448(4)
_cod_database_code 7215410

loop_
_symmetry_equiv_pos_as_xyz
'x, y, z'
'x+1/2, -y+1/2, -z'
'-x, y+1/2, -z+1/2'
'-x+1/2, -y, z+1/2'

loop_
_atom_site_label
_atom_site_type_symbol
_atom_site_fract_x
_atom_site_fract_y
_atom_site_fract_z
_atom_site_U_iso_or_equiv
_atom_site_adp_type
_atom_site_occupancy
_atom_site_symmetry_multiplicity
_atom_site_calc_flag
_atom_site_refinement_flags
Ni1 Ni 0.18922(5) 0.05135(3) 0.147591(19) 0.02587(17) Uani 1 1 d .
Ni2 Ni -0.14754(5) -0.04492(3) 0.100739(19) 0.02690(18) Uani 1 1 d .
Ni3 Ni 0.34371(5) -0.05878(3) 0.14808(2) 0.02638(18) Uani 1 1 d .
Ni4 Ni -0.32436(5) 0.04716(3) 0.098879(19) 0.02607(18) Uani 1 1 d .
S1 S 0.39632(10) -0.00742(6) 0.19082(4) 0.0303(4) Uani 1 1 d .
S2 S -0.31128(14) 0.03978(8) 0.30030(4) 0.0543(5) Uani 1 1 d .
S3 S 0.28978(10) -0.11054(6) 0.10584(4) 0.0298(4) Uani 1 1 d .
S4 S 0.13751(10) -0.00160(6) 0.10583(4) 0.0281(3) Uani 1 1 d .
S5 S 0.29803(11) -0.10738(6) 0.01978(4) 0.0318(4) Uani 1 1 d .
S6 S 0.24457(10) 0.10217(6) 0.10490(4) 0.0299(4) Uani 1 1 d .
S7 S 0.13589(11) 0.00350(6) 0.02033(4) 0.0320(4) Uani 1 1 d .
S8 S 0.22827(11) 0.10171(6) 0.01928(4) 0.0320(4) Uani 1 1 d .
S9 S -0.24488(10) 0.08541(6) 0.14040(4) 0.0312(4) Uani 1 1 d .
S10 S -0.40254(10) 0.00663(6) 0.05835(4) 0.0306(4) Uani 1 1 d .
S11 S -0.39953(10) 0.00476(6) -0.02749(4) 0.0311(4) Uani 1 1 d .
S12 S 0.38902(10) -0.00863(6) 0.02048(4) 0.0306(4) Uani 1 1 d .
S13 S 0.39364(10) -0.00543(6) 0.10620(4) 0.0276(3) Uani 1 1 d .
S14 S -0.22069(10) -0.08243(6) 0.05642(4) 0.0309(4) Uani 1 1 d .
S15 S 0.14246(10) 0.00340(6) 0.27593(4) 0.0294(4) Uani 1 1 d .
S16 S -0.25376(10) 0.08767(6) 0.05547(4) 0.0303(4) Uani 1 1 d .
S17 S -0.20752(11) -0.07360(6) -0.02972(4) 0.0337(4) Uani 1 1 d .
S18 S -0.33473(11) 0.04020(7) -0.10268(4) 0.0398(4) Uani 1 1 d .
S19 S 0.18767(10) 0.05319(6) 0.34953(4) 0.0355(4) Uani 1 1 d .
S20 S 0.32268(11) -0.05549(7) 0.34963(4) 0.0400(4) Uani 1 1 d .
S21 S 0.38199(11) -0.00943(6) 0.27663(4) 0.0319(4) Uani 1 1 d .
S22 S 0.28735(10) -0.10695(6) 0.27554(4) 0.0322(4) Uani 1 1 d .
S23 S 0.23703(10) 0.10563(6) 0.18954(4) 0.0305(4) Uani 1 1 d .
S24 S 0.23338(10) 0.10214(6) 0.27548(4) 0.0298(4) Uani 1 1 d .
S25 S 0.17410(13) 0.05301(7) -0.05399(4) 0.0454(5) Uani 1 1 d .
S26 S -0.07079(10) -0.00661(6) 0.14286(4) 0.0307(4) Uani 1 1 d .
S27 S -0.07059(10) -0.00256(7) 0.06082(4) 0.0314(4) Uani 1 1 d .
S28 S -0.22231(10) -0.08582(6) 0.14283(4) 0.0317(4) Uani 1 1 d .
S29 S -0.24815(11) 0.08066(7) 0.22649(4) 0.0399(4) Uani 1 1 d .
S30 S 0.34519(13) -0.05702(7) -0.05373(4) 0.0458(5) Uani 1 1 d .
S31 S -0.38932(11) 0.00915(7) 0.22691(4) 0.0363(4) Uani 1 1 d .
S32 S -0.26471(10) 0.08099(6) -0.03068(4) 0.0322(4) Uani 1 1 d .
S33 S -0.06676(11) -0.01584(6) 0.22805(4) 0.0347(4) Uani 1 1 d .
S34 S -0.20752(12) -0.08767(7) 0.22896(4) 0.0404(4) Uani 1 1 d .
S35 S -0.07219(10) 0.00202(6) -0.02469(4) 0.0315(4) Uani 1 1 d .
S36 S -0.13548(12) -0.02899(6) -0.10077(4) 0.0391(4) Uani 1 1 d .
S37 S -0.12790(14) -0.05521(7) 0.30209(4) 0.0537(5) Uani 1 1 d .
S38 S 0.13721(10) -0.00092(6) 0.18987(4) 0.0286(4) Uani 1 1 d .
S39 S 0.29063(10) -0.11145(6) 0.18953(4) 0.0307(4) Uani 1 1 d .
S40 S -0.39699(10) 0.00636(6) 0.14139(4) 0.0309(4) Uani 1 1 d .
O1 O 0.5077(3) 0.25866(16) 0.24447(11) 0.0322(10) Uani 1 1 d .
O2 O 0.5138(3) 0.16945(16) 0.19779(11) 0.0328(10) Uani 1 1 d .
O3 O 0.4334(3) 0.17895(17) 0.12762(11) 0.0360(11) Uani 1 1 d .
O4 O 0.4189(3) 0.27889(16) 0.09275(10) 0.0328(10) Uani 1 1 d .
O5 O 0.4106(3) 0.36470(15) 0.13985(10) 0.0312(10) Uani 1 1 d .
O6 O 0.4891(3) 0.36000(16) 0.21031(10) 0.0299(10) Uani 1 1 d .
O7 O 0.5812(3) -0.17158(15) 0.10886(10) 0.0295(10) Uani 1 1 d .
O8 O 0.5947(3) -0.26187(15) 0.15301(10) 0.0305(10) Uani 1 1 d .
O9 O 0.4826(3) 0.12734(16) -0.05135(10) 0.0318(10) Uani 1 1 d .
O10 O 0.6111(3) -0.35780(16) 0.11497(10) 0.0309(10) Uani 1 1 d .
O11 O 0.5342(3) -0.37001(16) 0.04539(10) 0.0299(10) Uani 1 1 d .
O12 O 0.4977(3) -0.17954(15) 0.03923(10) 0.0287(10) Uani 1 1 d .
O13 O -0.0013(3) 0.13109(16) 0.29761(10) 0.0300(10) Uani 1 1 d .
O14 O -0.0915(3) 0.12769(16) 0.36446(10) 0.0336(10) Uani 1 1 d .
O15 O -0.1012(3) 0.21951(17) 0.40783(10) 0.0332(10) Uani 1 1 d .
O16 O -0.0974(3) 0.31546(16) 0.36755(11) 0.0327(10) Uani 1 1 d .
O17 O -0.0046(3) 0.32365(16) 0.29935(10) 0.0300(10) Uani 1 1 d .
O18 O 0.0124(3) 0.22878(16) 0.25733(10) 0.0304(10) Uani 1 1 d .
O19 O 0.4149(3) 0.23183(16) -0.15888(10) 0.0324(10) Uani 1 1 d .
O20 O 0.3987(3) 0.13771(16) -0.11952(10) 0.0313(10) Uani 1 1 d .
O21 O 0.4387(3) 0.32368(16) -0.11637(10) 0.0325(10) Uani 1 1 d .
O22 O 0.5208(3) 0.31760(17) -0.04651(10) 0.0336(10) Uani 1 1 d .
O23 O 0.5012(3) -0.27792(16) 0.00125(10) 0.0289(10) Uani 1 1 d .
O24 O 0.5170(3) 0.22118(16) -0.00783(10) 0.0315(10) Uani 1 1 d .
N1 N 0.0188(3) 0.27861(19) 0.09410(12) 0.0287(12) Uani 1 1 d .
H113 H -0.0215 0.2666 0.1090 0.034 Uiso 1 1 calc R
H114 H 0.0232 0.2580 0.0739 0.034 Uiso 1 1 calc R
H115 H 0.0068 0.3113 0.0868 0.034 Uiso 1 1 calc R
N2 N 0.2674(4) 0.2473(3) 0.25489(17) 0.064(2) Uani 1 1 d .
N3 N -0.0033(3) 0.72560(18) 0.15725(12) 0.0274(11) Uani 1 1 d .
H116 H 0.0400 0.7261 0.1416 0.033 Uiso 1 1 calc R
H117 H -0.0031 0.6958 0.1704 0.033 Uiso 1 1 calc R
H118 H 0.0000 0.7528 0.1730 0.033 Uiso 1 1 calc R
N4 N -0.2567(4) 0.7868(3) -0.00108(15) 0.0534(17) Uani 1 1 d .
N5 N 0.4974(3) 0.72679(19) 0.08655(12) 0.0275(11) Uani 1 1 d .
H119 H 0.4828 0.7321 0.0626 0.033 Uiso 1 1 calc R
H120 H 0.5302 0.6987 0.0880 0.033 Uiso 1 1 calc R
H121 H 0.5245 0.7549 0.0951 0.033 Uiso 1 1 calc R
N6 N 0.2133(4) 0.7649(3) 0.24012(16) 0.0542(18) Uani 1 1 d .
N7 N 0.7765(4) 0.2197(3) -0.00066(15) 0.0524(17) Uani 1 1 d .
N8 N 0.5220(3) 0.27245(18) 0.15821(12) 0.0277(12) Uani 1 1 d .
H125 H 0.4791 0.2655 0.1431 0.033 Uiso 1 1 calc R
H126 H 0.5161 0.3045 0.1680 0.033 Uiso 1 1 calc R
H127 H 0.5238 0.2489 0.1768 0.033 Uiso 1 1 calc R
C1 C -0.3526(4) 0.0289(2) 0.18227(15) 0.0298(14) Uani 1 1 d .
C2 C 0.1683(4) 0.0285(2) 0.23134(14) 0.0244(13) Uani 1 1 d .
C3 C -0.2972(4) 0.0616(2) 0.01457(15) 0.0291(14) Uani 1 1 d .
C4 C 0.1874(4) 0.0538(2) 0.30324(15) 0.0273(14) Uani 1 1 d .
C5 C 0.5260(4) -0.3701(2) 0.00489(15) 0.0290(14) Uani 1 1 d .
H17 H 0.5077 -0.4043 -0.0038 0.035 Uiso 1 1 calc R
H18 H 0.5792 -0.3623 -0.0068 0.035 Uiso 1 1 calc R
C6 C 0.2901(4) 0.2564(3) 0.22486(18) 0.0358(16) Uani 1 1 d .
C7 C 0.4629(4) -0.3286(2) -0.00563(16) 0.0326(15) Uani 1 1 d .
H19 H 0.4476 -0.3319 -0.0321 0.039 Uiso 1 1 calc R
H20 H 0.4132 -0.3325 0.0096 0.039 Uiso 1 1 calc R
C8 C 0.3165(4) 0.2678(3) 0.18573(15) 0.0321(15) Uani 1 1 d .
C9 C 0.2164(4) 0.7322(3) 0.21741(17) 0.0360(16) Uani 1 1 d .
C10 C 0.2100(4) 0.0759(2) 0.23141(14) 0.0261(14) Uani 1 1 d .
C11 C 0.2390(4) 0.2732(2) 0.16039(14) 0.0266(14) Uani 1 1 d .
C12 C 0.1944(4) 0.3195(2) 0.15797(16) 0.0308(14) Uani 1 1 d .
H1 H 0.2118 0.3490 0.1714 0.037 Uiso 1 1 calc R
C13 C 0.1230(4) 0.3220(2) 0.13532(16) 0.0317(15) Uani 1 1 d .
H2 H 0.0922 0.3529 0.1340 0.038 Uiso 1 1 calc R
C14 C 0.4507(4) -0.2351(2) -0.01072(17) 0.0355(16) Uani 1 1 d .
H21 H 0.3972 -0.2365 0.0019 0.043 Uiso 1 1 calc R
H22 H 0.4413 -0.2372 -0.0378 0.043 Uiso 1 1 calc R
C15 C 0.2243(4) 0.6906(3) 0.18925(16) 0.0379(16) Uani 1 1 d .
C17 C 0.0988(4) 0.2785(2) 0.11509(14) 0.0225(13) Uani 1 1 d .
C19 C 0.4943(4) -0.1847(2) -0.00113(15) 0.0302(15) Uani 1 1 d .
H23 H 0.5501 -0.1849 -0.0115 0.036 Uiso 1 1 calc R
H24 H 0.4644 -0.1551 -0.0120 0.036 Uiso 1 1 calc R
C20 C 0.5447(4) -0.1335(2) 0.04986(16) 0.0329(15) Uani 1 1 d .
H25 H 0.5214 -0.1027 0.0377 0.039 Uiso 1 1 calc R
H26 H 0.6020 -0.1373 0.0416 0.039 Uiso 1 1 calc R
C21 C 0.1440(4) 0.2329(2) 0.11633(16) 0.0310(15) Uani 1 1 d .
H3 H 0.1279 0.2040 0.1020 0.037 Uiso 1 1 calc R
C22 C -0.3162(4) 0.0431(2) 0.25371(16) 0.0368(15) Uani 1 1 d .
C23 C 0.3209(4) -0.0804(2) 0.06434(15) 0.0265(14) Uani 1 1 d .
C24 C 0.3604(4) -0.0353(2) 0.23203(15) 0.0280(14) Uani 1 1 d .
C25 C 0.3169(4) -0.0814(2) 0.23165(15) 0.0253(13) Uani 1 1 d .
C26 C -0.1103(4) -0.0322(2) 0.18413(15) 0.0272(14) Uani 1 1 d .
C27 C 0.1800(4) 0.0521(2) -0.00754(16) 0.0319(15) Uani 1 1 d .
C28 C 0.1663(4) 0.0289(2) 0.06407(14) 0.0243(13) Uani 1 1 d .
C29 C 0.2144(4) 0.2301(2) 0.13937(15) 0.0305(14) Uani 1 1 d .
H4 H 0.2449 0.1991 0.1406 0.037 Uiso 1 1 calc R
C30 C -0.1346(4) -0.0528(2) 0.25533(16) 0.0378(16) Uani 1 1 d .
C31 C -0.3334(4) 0.0417(2) -0.05624(16) 0.0326(15) Uani 1 1 d .
C32 C -0.1389(4) -0.0334(2) -0.05410(16) 0.0306(14) Uani 1 1 d .
C33 C -0.1759(4) -0.0555(2) 0.01604(15) 0.0278(14) Uani 1 1 d .
C34 C 0.3436(4) -0.0580(2) -0.00720(16) 0.0320(15) Uani 1 1 d .
C35 C 0.3310(4) -0.0579(3) 0.30337(17) 0.0379(17) Uani 1 1 d .
C36 C 0.2089(4) 0.0747(2) 0.06384(15) 0.0255(14) Uani 1 1 d .
C37 C 0.3635(4) -0.0348(2) 0.06469(14) 0.0241(13) Uani 1 1 d .
C38 C -0.1121(4) -0.0217(2) 0.01799(15) 0.0265(13) Uani 1 1 d .
C39 C -0.2877(4) 0.0627(2) 0.18179(15) 0.0277(14) Uani 1 1 d .
C40 C -0.1757(4) -0.0664(3) 0.18415(16) 0.0329(15) Uani 1 1 d .
C41 C -0.3613(4) 0.0276(2) 0.01584(15) 0.0303(15) Uani 1 1 d .
C42 C 0.6428(4) 0.2232(2) 0.13291(15) 0.0256(13) Uani 1 1 d .
H5 H 0.6257 0.1936 0.1463 0.031 Uiso 1 1 calc R
C43 C 0.7125(4) 0.2208(2) 0.10908(15) 0.0296(14) Uani 1 1 d .
H6 H 0.7410 0.1892 0.1062 0.036 Uiso 1 1 calc R
C44 C 0.7388(4) 0.2646(2) 0.09001(14) 0.0260(13) Uani 1 1 d .
C45 C 0.6970(4) 0.3119(2) 0.09416(16) 0.0306(14) Uani 1 1 d .
H7 H 0.7159 0.3418 0.0816 0.037 Uiso 1 1 calc R
C46 C 0.6263(4) 0.3149(2) 0.11723(16) 0.0306(14) Uani 1 1 d .
H8 H 0.5975 0.3465 0.1198 0.037 Uiso 1 1 calc R
C47 C 0.6000(4) 0.2700(2) 0.13617(15) 0.0250(13) Uani 1 1 d .
C48 C 0.8176(4) 0.2605(3) 0.06449(16) 0.0342(15) Uani 1 1 d .
C49 C 0.7944(4) 0.2372(3) 0.02769(17) 0.0347(16) Uani 1 1 d .
C50 C 0.5123(5) 0.1659(3) 0.23800(17) 0.0409(17) Uani 1 1 d .
H27 H 0.5402 0.1340 0.2461 0.049 Uiso 1 1 calc R
H28 H 0.4552 0.1645 0.2468 0.049 Uiso 1 1 calc R
C51 C 0.5551(5) 0.2129(3) 0.25459(18) 0.0424(17) Uani 1 1 d .
H29 H 0.5582 0.2096 0.2819 0.051 Uiso 1 1 calc R
H30 H 0.6112 0.2156 0.2447 0.051 Uiso 1 1 calc R
C52 C 0.5451(4) 0.3054(2) 0.25936(16) 0.0359(16) Uani 1 1 d .
H31 H 0.5997 0.3105 0.2482 0.043 Uiso 1 1 calc R
H32 H 0.5519 0.3021 0.2865 0.043 Uiso 1 1 calc R
C53 C 0.4903(4) 0.3519(3) 0.25046(15) 0.0359(16) Uani 1 1 d .
H33 H 0.4343 0.3453 0.2595 0.043 Uiso 1 1 calc R
H34 H 0.5115 0.3830 0.2630 0.043 Uiso 1 1 calc R
C54 C 0.4335(4) 0.4015(3) 0.20072(16) 0.0375(16) Uani 1 1 d .
H35 H 0.4488 0.4332 0.2143 0.045 Uiso 1 1 calc R
H36 H 0.3772 0.3920 0.2080 0.045 Uiso 1 1 calc R
C55 C 0.4368(4) 0.4117(2) 0.15896(16) 0.0350(15) Uani 1 1 d .
H37 H 0.4004 0.4407 0.1524 0.042 Uiso 1 1 calc R
H38 H 0.4930 0.4208 0.1515 0.042 Uiso 1 1 calc R
C56 C 0.4063(4) 0.3725(2) 0.10020(15) 0.0343(15) Uani 1 1 d .
H39 H 0.4615 0.3786 0.0900 0.041 Uiso 1 1 calc R
H40 H 0.3720 0.4029 0.0945 0.041 Uiso 1 1 calc R
C57 C 0.3691(4) 0.3240(2) 0.08302(16) 0.0351(16) Uani 1 1 d .
H41 H 0.3129 0.3192 0.0923 0.042 Uiso 1 1 calc R
H42 H 0.3668 0.3277 0.0557 0.042 Uiso 1 1 calc R
C58 C 0.4412(4) 0.1857(3) 0.08787(16) 0.0382(17) Uani 1 1 d .
H43 H 0.4229 0.1540 0.0750 0.046 Uiso 1 1 calc R
H44 H 0.4991 0.1917 0.0814 0.046 Uiso 1 1 calc R
C59 C 0.3896(4) 0.2314(3) 0.07531(16) 0.0385(17) Uani 1 1 d .
H45 H 0.3927 0.2348 0.0480 0.046 Uiso 1 1 calc R
H46 H 0.3320 0.2255 0.0822 0.046 Uiso 1 1 calc R
C60 C 0.4672(4) 0.1272(3) 0.18126(18) 0.0395(17) Uani 1 1 d .
H47 H 0.4098 0.1291 0.1896 0.047 Uiso 1 1 calc R
H48 H 0.4900 0.0938 0.1895 0.047 Uiso 1 1 calc R
C61 C 0.4703(4) 0.1303(2) 0.13938(18) 0.0408(17) Uani 1 1 d .
H49 H 0.5276 0.1286 0.1308 0.049 Uiso 1 1 calc R
H50 H 0.4402 0.1009 0.1284 0.049 Uiso 1 1 calc R
C62 C 0.5421(4) -0.1270(2) 0.09185(16) 0.0348(15) Uani 1 1 d .
H51 H 0.5710 -0.0951 0.0991 0.042 Uiso 1 1 calc R
H52 H 0.4849 -0.1244 0.1003 0.042 Uiso 1 1 calc R
C63 C 0.5795(4) -0.1689(2) 0.14891(16) 0.0328(15) Uani 1 1 d .
H53 H 0.5225 -0.1715 0.1578 0.039 Uiso 1 1 calc R
H54 H 0.6017 -0.1353 0.1572 0.039 Uiso 1 1 calc R
C64 C 0.6297(4) -0.2122(2) 0.16522(15) 0.0306(15) Uani 1 1 d .
H55 H 0.6869 -0.2093 0.1568 0.037 Uiso 1 1 calc R
H56 H 0.6290 -0.2101 0.1926 0.037 Uiso 1 1 calc R
C65 C 0.6402(4) -0.3062(2) 0.16893(16) 0.0331(15) Uani 1 1 d .
H57 H 0.6366 -0.3054 0.1963 0.040 Uiso 1 1 calc R
H58 H 0.6984 -0.3039 0.1619 0.040 Uiso 1 1 calc R
C66 C 0.6042(4) -0.3560(2) 0.15451(15) 0.0344(15) Uani 1 1 d .
H59 H 0.6333 -0.3857 0.1655 0.041 Uiso 1 1 calc R
H60 H 0.5461 -0.3582 0.1617 0.041 Uiso 1 1 calc R
C67 C 0.5940(4) -0.4092(2) 0.10029(16) 0.0330(15) Uani 1 1 d .
H61 H 0.5396 -0.4209 0.1086 0.040 Uiso 1 1 calc R
H62 H 0.6353 -0.4340 0.1094 0.040 Uiso 1 1 calc R
C68 C 0.5966(4) -0.4063(2) 0.05758(16) 0.0333(15) Uani 1 1 d .
H63 H 0.6510 -0.3945 0.0493 0.040 Uiso 1 1 calc R
H64 H 0.5861 -0.4408 0.0468 0.040 Uiso 1 1 calc R
C69 C -0.0999(4) 0.1251(3) 0.40481(16) 0.0359(16) Uani 1 1 d .
H65 H -0.0454 0.1246 0.4166 0.043 Uiso 1 1 calc R
H66 H -0.1294 0.0934 0.4120 0.043 Uiso 1 1 calc R
C70 C -0.1473(4) 0.1725(3) 0.41754(16) 0.0363(16) Uani 1 1 d .
H67 H -0.2014 0.1733 0.4054 0.044 Uiso 1 1 calc R
H68 H -0.1557 0.1711 0.4447 0.044 Uiso 1 1 calc R
C71 C -0.1427(4) 0.2660(2) 0.42094(16) 0.0343(15) Uani 1 1 d .
H69 H -0.1456 0.2657 0.4483 0.041 Uiso 1 1 calc R
H70 H -0.1989 0.2670 0.4111 0.041 Uiso 1 1 calc R
C72 C -0.0951(4) 0.3136(2) 0.40776(16) 0.0344(15) Uani 1 1 d .
H71 H -0.1199 0.3452 0.4182 0.041 Uiso 1 1 calc R
H72 H -0.0379 0.3115 0.4164 0.041 Uiso 1 1 calc R
C73 C -0.0680(4) 0.3646(2) 0.35301(17) 0.0361(15) Uani 1 1 d .
H73 H -0.0128 0.3717 0.3628 0.043 Uiso 1 1 calc R
H74 H -0.1046 0.3928 0.3611 0.043 Uiso 1 1 calc R
C74 C -0.0655(4) 0.3623(3) 0.31083(17) 0.0374(16) Uani 1 1 d .
H75 H -0.1199 0.3527 0.3011 0.045 Uiso 1 1 calc R
H76 H -0.0508 0.3965 0.3007 0.045 Uiso 1 1 calc R
C75 C 0.0012(4) 0.3212(3) 0.25883(17) 0.0381(16) Uani 1 1 d .
H77 H 0.0244 0.3538 0.2492 0.046 Uiso 1 1 calc R
H78 H -0.0538 0.3167 0.2480 0.046 Uiso 1 1 calc R
C76 C 0.0553(4) 0.2763(2) 0.24801(16) 0.0342(15) Uani 1 1 d .
H79 H 0.0670 0.2775 0.2211 0.041 Uiso 1 1 calc R
H80 H 0.1076 0.2782 0.2616 0.041 Uiso 1 1 calc R
C77 C 0.0612(4) 0.1833(2) 0.24934(16) 0.0328(15) Uani 1 1 d .
H81 H 0.1107 0.1832 0.2650 0.039 Uiso 1 1 calc R
H82 H 0.0784 0.1836 0.2231 0.039 Uiso 1 1 calc R
C78 C 0.0096(4) 0.1349(2) 0.25732(15) 0.0317(15) Uani 1 1 d .
H83 H -0.0441 0.1377 0.2449 0.038 Uiso 1 1 calc R
H84 H 0.0376 0.1038 0.2478 0.038 Uiso 1 1 calc R
C79 C -0.0508(4) 0.0864(2) 0.30724(16) 0.0343(15) Uani 1 1 d .
H85 H -0.0271 0.0549 0.2961 0.041 Uiso 1 1 calc R
H86 H -0.1067 0.0907 0.2974 0.041 Uiso 1 1 calc R
C80 C -0.0536(4) 0.0810(2) 0.34947(17) 0.0322(14) Uani 1 1 d .
H87 H -0.0859 0.0502 0.3565 0.039 Uiso 1 1 calc R
H88 H 0.0022 0.0770 0.3595 0.039 Uiso 1 1 calc R
C81 C 0.3931(4) 0.1382(2) -0.15970(15) 0.0335(15) Uani 1 1 d .
H89 H 0.3569 0.1102 -0.1683 0.040 Uiso 1 1 calc R
H90 H 0.4477 0.1330 -0.1708 0.040 Uiso 1 1 calc R
C82 C 0.3585(4) 0.1908(2) -0.17117(16) 0.0333(15) Uani 1 1 d .
H91 H 0.3520 0.1922 -0.1984 0.040 Uiso 1 1 calc R
H92 H 0.3043 0.1960 -0.1597 0.040 Uiso 1 1 calc R
C83 C 0.4201(4) 0.0864(2) -0.10516(16) 0.0340(15) Uani 1 1 d .
H93 H 0.4745 0.0760 -0.1145 0.041 Uiso 1 1 calc R
H94 H 0.3797 0.0606 -0.1136 0.041 Uiso 1 1 calc R
C84 C 0.4210(4) 0.0892(2) -0.06280(16) 0.0359(16) Uani 1 1 d .
H95 H 0.3666 0.0995 -0.0535 0.043 Uiso 1 1 calc R
H96 H 0.4344 0.0550 -0.0523 0.043 Uiso 1 1 calc R
C85 C 0.4911(4) 0.1292(3) -0.01113(15) 0.0371(16) Uani 1 1 d .
H97 H 0.5092 0.0953 -0.0017 0.044 Uiso 1 1 calc R
H98 H 0.4380 0.1376 0.0004 0.044 Uiso 1 1 calc R
C86 C 0.5541(4) 0.1707(3) -0.00115(17) 0.0361(16) Uani 1 1 d .
H99 H 0.5701 0.1674 0.0252 0.043 Uiso 1 1 calc R
H100 H 0.6035 0.1665 -0.0166 0.043 Uiso 1 1 calc R
C87 C 0.3897(4) 0.2830(2) -0.17253(16) 0.0364(16) Uani 1 1 d .
H101 H 0.3326 0.2900 -0.1652 0.044 Uiso 1 1 calc R
H102 H 0.3928 0.2839 -0.1999 0.044 Uiso 1 1 calc R
C88 C 0.4459(4) 0.3243(3) -0.15617(16) 0.0387(16) Uani 1 1 d .
H103 H 0.5030 0.3174 -0.1635 0.046 Uiso 1 1 calc R
H104 H 0.4304 0.3587 -0.1658 0.046 Uiso 1 1 calc R
C89 C 0.2936(4) 0.7017(2) 0.16095(14) 0.0273(14) Uani 1 1 d .
C90 C 0.3177(4) 0.7528(2) 0.15133(16) 0.0308(14) Uani 1 1 d .
H9 H 0.2905 0.7815 0.1620 0.037 Uiso 1 1 calc R
C91 C 0.3829(4) 0.7610(3) 0.12563(16) 0.0330(15) Uani 1 1 d .
H10 H 0.3996 0.7950 0.1194 0.040 Uiso 1 1 calc R
C92 C 0.4220(3) 0.7181(2) 0.10966(14) 0.0221(13) Uani 1 1 d .
C93 C 0.3959(4) 0.6681(2) 0.11648(16) 0.0309(15) Uani 1 1 d .
H11 H 0.4205 0.6397 0.1041 0.037 Uiso 1 1 calc R
C94 C 0.3304(4) 0.6598(2) 0.14278(16) 0.0320(15) Uani 1 1 d .
H12 H 0.3123 0.6257 0.1478 0.038 Uiso 1 1 calc R
C95 C -0.1135(4) 0.7787(2) 0.12763(16) 0.0295(14) Uani 1 1 d .
H13 H -0.0898 0.8087 0.1382 0.035 Uiso 1 1 calc R
C96 C -0.1830(4) 0.7826(2) 0.10361(15) 0.0283(13) Uani 1 1 d .
H14 H -0.2049 0.8154 0.0976 0.034 Uiso 1 1 calc R
C97 C -0.2189(3) 0.7374(2) 0.08894(15) 0.0247(13) Uani 1 1 d .
C98 C -0.1863(4) 0.6886(2) 0.09783(17) 0.0350(15) Uani 1 1 d .
H15 H -0.2113 0.6584 0.0884 0.042 Uiso 1 1 calc R
C99 C -0.1155(4) 0.6845(3) 0.12113(16) 0.0322(15) Uani 1 1 d .
H16 H -0.0928 0.6518 0.1268 0.039 Uiso 1 1 calc R
C100 C -0.0810(4) 0.7293(2) 0.13519(16) 0.0274(14) Uani 1 1 d .
C101 C -0.2968(4) 0.7422(3) 0.06355(15) 0.0325(15) Uani 1 1 d .
C102 C -0.2738(4) 0.7673(3) 0.02686(17) 0.0344(15) Uani 1 1 d .
C103 C 0.4797(4) 0.3688(2) -0.09974(17) 0.0376(16) Uani 1 1 d .
H105 H 0.4518 0.4009 -0.1075 0.045 Uiso 1 1 calc R
H106 H 0.5370 0.3705 -0.1083 0.045 Uiso 1 1 calc R
C104 C 0.4774(5) 0.3639(3) -0.05793(18) 0.0415(17) Uani 1 1 d .
H107 H 0.5031 0.3946 -0.0465 0.050 Uiso 1 1 calc R
H108 H 0.4202 0.3622 -0.0494 0.050 Uiso 1 1 calc R
C105 C 0.5246(4) 0.3141(3) -0.00608(16) 0.0367(16) Uani 1 1 d .
H109 H 0.4689 0.3142 0.0045 0.044 Uiso 1 1 calc R
H110 H 0.5549 0.3439 0.0042 0.044 Uiso 1 1 calc R
C106 C 0.5680(4) 0.2640(3) 0.00361(17) 0.0389(17) Uani 1 1 d .
H111 H 0.6212 0.2624 -0.0093 0.047 Uiso 1 1 calc R
H112 H 0.5780 0.2623 0.0306 0.047 Uiso 1 1 calc R

loop_
_atom_site_aniso_label
_atom_site_aniso_U_11
_atom_site_aniso_U_22
_atom_site_aniso_U_33
_atom_site_aniso_U_23
_atom_site_aniso_U_13
_atom_site_aniso_U_12
Ni1 0.0282(4) 0.0294(4) 0.0200(3) -0.0011(3) -0.0013(3) -0.0024(3)
Ni2 0.0302(4) 0.0286(4) 0.0220(4) 0.0003(3) 0.0000(3) -0.0005(4)
Ni3 0.0278(4) 0.0294(4) 0.0219(3) 0.0000(3) 0.0012(3) -0.0022(3)
Ni4 0.0297(5) 0.0278(4) 0.0208(4) 0.0005(3) -0.0007(3) -0.0016(3)
S1 0.0332(10) 0.0333(9) 0.0243(7) 0.0033(7) 0.0006(7) -0.0063(7)
S2 0.0804(15) 0.0618(13) 0.0206(8) -0.0054(8) -0.0023(9) -0.0173(12)
S3 0.0309(9) 0.0317(8) 0.0266(7) 0.0007(7) 0.0006(7) -0.0059(7)
S4 0.0323(9) 0.0316(8) 0.0203(7) 0.0012(6) -0.0014(6) -0.0050(7)
S5 0.0394(10) 0.0315(9) 0.0244(7) -0.0028(7) -0.0037(7) -0.0053(8)
S6 0.0365(10) 0.0285(8) 0.0245(7) -0.0020(7) -0.0007(7) -0.0061(7)
S7 0.0442(11) 0.0343(9) 0.0174(6) -0.0001(7) -0.0003(7) -0.0070(8)
S8 0.0421(10) 0.0317(9) 0.0221(7) 0.0026(7) -0.0001(7) -0.0054(8)
S9 0.0336(10) 0.0361(9) 0.0240(7) -0.0004(7) -0.0014(7) -0.0080(7)
S10 0.0355(10) 0.0347(9) 0.0217(7) 0.0015(7) -0.0003(7) -0.0089(8)
S11 0.0341(10) 0.0361(9) 0.0230(7) -0.0021(7) -0.0019(7) -0.0018(7)
S12 0.0401(10) 0.0300(9) 0.0218(7) 0.0010(7) 0.0002(7) -0.0047(7)
S13 0.0305(9) 0.0305(8) 0.0217(7) -0.0034(7) 0.0002(6) -0.0037(7)
S14 0.0340(10) 0.0328(9) 0.0260(7) 0.0012(7) -0.0007(7) -0.0028(7)
S15 0.0349(10) 0.0328(9) 0.0206(7) -0.0006(7) -0.0005(7) -0.0002(7)
S16 0.0338(10) 0.0336(9) 0.0234(7) -0.0005(7) -0.0008(7) -0.0050(7)
S17 0.0390(10) 0.0370(9) 0.0252(7) -0.0020(7) -0.0076(7) 0.0011(8)
S18 0.0510(11) 0.0474(10) 0.0210(7) 0.0010(7) -0.0007(8) 0.0033(9)
S19 0.0435(10) 0.0413(9) 0.0216(7) -0.0028(7) -0.0029(7) 0.0081(8)
S20 0.0548(12) 0.0443(10) 0.0209(7) 0.0038(8) 0.0020(8) 0.0139(9)
S21 0.0386(10) 0.0348(9) 0.0224(7) -0.0022(7) -0.0019(7) 0.0010(8)
S22 0.0375(10) 0.0328(9) 0.0261(7) 0.0027(7) 0.0063(7) 0.0024(8)
S23 0.0343(10) 0.0341(9) 0.0230(7) 0.0003(7) -0.0030(7) -0.0047(7)
S24 0.0347(10) 0.0318(8) 0.0228(7) -0.0030(7) -0.0048(7) 0.0022(7)
S25 0.0754(14) 0.0425(10) 0.0182(7) 0.0026(7) -0.0004(8) -0.0110(10)
S26 0.0347(10) 0.0366(9) 0.0208(7) 0.0020(7) -0.0001(7) -0.0097(7)
S27 0.0366(10) 0.0372(9) 0.0205(7) 0.0008(7) -0.0030(7) -0.0092(8)
S28 0.0333(10) 0.0330(8) 0.0288(8) 0.0004(7) 0.0008(7) -0.0063(7)
S29 0.0453(11) 0.0490(11) 0.0253(8) -0.0053(8) -0.0054(8) -0.0097(9)
S30 0.0737(14) 0.0420(10) 0.0218(7) -0.0023(7) -0.0053(8) -0.0074(10)
S31 0.0465(11) 0.0411(10) 0.0212(7) 0.0010(7) 0.0010(7) -0.0047(8)
S32 0.0362(10) 0.0382(9) 0.0222(7) 0.0023(7) 0.0012(7) -0.0016(8)
S33 0.0470(11) 0.0367(9) 0.0206(7) -0.0007(7) -0.0002(7) -0.0058(8)
S34 0.0486(12) 0.0438(10) 0.0290(8) 0.0027(8) 0.0098(8) -0.0102(9)
S35 0.0377(10) 0.0352(9) 0.0218(7) 0.0020(7) 0.0006(7) -0.0011(8)
S36 0.0609(12) 0.0352(9) 0.0213(7) -0.0011(7) -0.0046(8) 0.0074(8)
S37 0.0943(17) 0.0434(11) 0.0236(8) 0.0031(8) 0.0081(9) -0.0109(11)
S38 0.0319(9) 0.0341(9) 0.0199(7) -0.0012(7) -0.0012(6) -0.0062(7)
S39 0.0341(10) 0.0327(9) 0.0253(7) -0.0003(7) 0.0019(7) -0.0052(7)
S40 0.0350(10) 0.0359(9) 0.0218(7) 0.0003(7) -0.0021(7) -0.0071(7)
O1 0.034(3) 0.033(2) 0.029(2) 0.0002(19) -0.002(2) -0.004(2)
O2 0.029(3) 0.034(3) 0.035(2) 0.001(2) 0.002(2) -0.007(2)
O3 0.037(3) 0.037(3) 0.034(2) -0.006(2) 0.000(2) 0.003(2)
O4 0.035(3) 0.036(2) 0.027(2) -0.0057(19) -0.0072(19) 0.002(2)
O5 0.047(3) 0.025(2) 0.021(2) -0.0011(17) -0.0024(19) -0.002(2)
O6 0.033(3) 0.029(2) 0.028(2) -0.0029(18) 0.0000(19) 0.003(2)
O7 0.037(3) 0.029(2) 0.022(2) -0.0006(18) -0.0014(18) 0.005(2)
O8 0.035(3) 0.031(2) 0.025(2) -0.0043(19) -0.0064(19) 0.0006(19)
O9 0.036(3) 0.031(2) 0.028(2) 0.0025(19) -0.0007(19) -0.002(2)
O10 0.034(3) 0.036(2) 0.0231(19) 0.0010(18) -0.0038(18) 0.000(2)
O11 0.032(3) 0.032(2) 0.025(2) -0.0067(18) 0.0017(18) 0.003(2)
O12 0.033(3) 0.027(2) 0.027(2) 0.0022(18) -0.0008(18) 0.0010(19)
O13 0.033(3) 0.032(2) 0.024(2) -0.0036(18) -0.0013(19) -0.003(2)
O14 0.044(3) 0.034(2) 0.023(2) 0.0009(19) -0.0025(19) 0.004(2)
O15 0.032(3) 0.039(3) 0.029(2) 0.001(2) 0.0009(19) 0.000(2)
O16 0.036(3) 0.031(2) 0.031(2) -0.0065(19) -0.001(2) -0.001(2)
O17 0.028(3) 0.031(2) 0.031(2) 0.0038(19) -0.0015(19) 0.0078(19)
O18 0.029(3) 0.033(2) 0.029(2) 0.0030(19) 0.0026(19) -0.0018(19)
O19 0.035(3) 0.032(2) 0.030(2) 0.0080(19) -0.0056(19) -0.001(2)
O20 0.036(3) 0.031(2) 0.027(2) 0.0011(18) -0.0041(19) 0.001(2)
O21 0.038(3) 0.033(2) 0.027(2) 0.0032(19) 0.0007(19) -0.002(2)
O22 0.036(3) 0.038(3) 0.028(2) 0.000(2) 0.0043(19) 0.006(2)
O23 0.031(3) 0.027(2) 0.028(2) -0.0002(19) -0.0064(19) -0.0029(19)
O24 0.031(3) 0.033(3) 0.031(2) -0.0040(19) -0.0056(19) 0.002(2)
N1 0.027(3) 0.033(3) 0.026(2) 0.004(2) 0.000(2) 0.000(2)
N2 0.033(4) 0.118(6) 0.040(3) 0.016(4) -0.005(3) -0.001(4)
N3 0.028(3) 0.030(3) 0.025(2) 0.002(2) -0.001(2) -0.001(2)
N4 0.050(4) 0.078(5) 0.032(3) 0.012(3) -0.011(3) -0.003(4)
N5 0.025(3) 0.030(3) 0.028(2) 0.000(2) 0.001(2) 0.003(2)
N6 0.049(4) 0.072(5) 0.042(3) -0.018(3) 0.021(3) -0.010(3)
N7 0.046(4) 0.080(5) 0.031(3) -0.016(3) 0.007(3) -0.001(4)
N8 0.028(3) 0.025(3) 0.030(3) -0.002(2) 0.002(2) 0.002(2)
C1 0.025(4) 0.042(4) 0.022(3) -0.001(3) -0.003(3) -0.001(3)
C2 0.026(4) 0.031(3) 0.016(3) 0.000(2) -0.005(2) 0.004(3)
C3 0.024(4) 0.033(4) 0.030(3) 0.003(3) 0.000(3) 0.007(3)
C4 0.024(3) 0.028(3) 0.029(3) 0.004(3) -0.001(3) 0.012(3)
C5 0.031(4) 0.030(3) 0.026(3) -0.008(3) 0.001(3) -0.011(3)
C6 0.024(4) 0.051(4) 0.033(3) 0.000(3) -0.007(3) -0.005(3)
C7 0.038(4) 0.038(4) 0.021(3) -0.002(3) 0.000(3) -0.008(3)
C8 0.025(4) 0.049(4) 0.022(3) 0.004(3) -0.010(3) -0.005(3)
C9 0.025(4) 0.049(4) 0.034(3) 0.005(3) 0.012(3) -0.005(3)
C10 0.028(4) 0.037(4) 0.013(2) 0.000(2) -0.002(2) 0.002(3)
C11 0.022(3) 0.038(4) 0.020(3) -0.001(3) 0.002(2) -0.004(3)
C12 0.021(4) 0.034(3) 0.038(3) -0.013(3) -0.003(3) -0.007(3)
C13 0.029(4) 0.028(3) 0.038(3) -0.003(3) 0.004(3) 0.006(3)
C14 0.036(4) 0.040(4) 0.031(3) 0.003(3) -0.001(3) 0.000(3)
C15 0.040(4) 0.046(4) 0.027(3) -0.006(3) 0.011(3) -0.011(3)
C17 0.020(3) 0.029(3) 0.018(3) 0.004(2) -0.005(2) 0.000(3)
C19 0.025(4) 0.041(4) 0.025(3) 0.008(3) 0.001(3) -0.004(3)
C20 0.032(4) 0.031(4) 0.035(3) 0.001(3) -0.002(3) -0.005(3)
C21 0.033(4) 0.028(3) 0.032(3) -0.002(3) -0.004(3) 0.001(3)
C22 0.044(4) 0.031(3) 0.035(3) -0.014(3) 0.000(3) -0.005(3)
C23 0.029(4) 0.028(3) 0.023(3) -0.006(3) -0.004(3) 0.003(3)
C24 0.026(4) 0.034(4) 0.024(3) 0.000(3) 0.003(3) 0.001(3)
C25 0.025(3) 0.027(3) 0.023(3) 0.000(3) -0.004(3) 0.007(3)
C26 0.028(4) 0.030(3) 0.024(3) 0.004(3) -0.004(3) 0.004(3)
C27 0.036(4) 0.028(3) 0.031(3) 0.004(3) -0.004(3) -0.001(3)
C28 0.022(3) 0.031(3) 0.020(3) -0.002(3) -0.002(2) 0.001(3)
C29 0.034(4) 0.024(3) 0.033(3) 0.004(3) -0.006(3) 0.001(3)
C30 0.048(4) 0.034(4) 0.031(3) -0.001(3) 0.008(3) -0.002(3)
C31 0.038(4) 0.027(3) 0.032(3) 0.000(3) 0.002(3) 0.006(3)
C32 0.040(4) 0.021(3) 0.031(3) -0.003(3) -0.008(3) 0.004(3)
C33 0.023(3) 0.038(4) 0.023(3) -0.007(3) 0.000(2) -0.001(3)
C34 0.043(4) 0.020(3) 0.033(3) -0.001(3) -0.011(3) 0.004(3)
C35 0.044(4) 0.037(4) 0.032(3) 0.003(3) -0.002(3) 0.018(3)
C36 0.028(4) 0.027(3) 0.021(3) -0.001(2) -0.004(3) -0.001(3)
C37 0.023(3) 0.029(3) 0.020(3) 0.003(2) -0.001(2) 0.002(3)
C38 0.023(3) 0.031(3) 0.026(3) -0.002(3) -0.002(3) 0.002(3)
C39 0.030(4) 0.028(3) 0.025(3) -0.004(3) -0.008(3) -0.001(3)
C40 0.029(4) 0.043(4) 0.027(3) 0.001(3) 0.009(3) -0.004(3)
C41 0.029(4) 0.041(4) 0.021(3) -0.001(3) -0.007(3) 0.005(3)
C42 0.026(4) 0.025(3) 0.026(3) 0.002(3) 0.004(3) 0.004(3)
C43 0.030(4) 0.028(3) 0.031(3) 0.003(3) 0.006(3) 0.005(3)
C44 0.026(4) 0.032(3) 0.020(3) -0.003(3) 0.001(3) -0.008(3)
C45 0.030(4) 0.027(3) 0.035(3) 0.006(3) -0.001(3) 0.000(3)
C46 0.028(4) 0.027(3) 0.037(3) 0.001(3) -0.007(3) 0.000(3)
C47 0.025(4) 0.028(3) 0.022(3) -0.002(3) -0.002(3) -0.002(3)
C48 0.031(4) 0.041(4) 0.031(3) -0.010(3) 0.004(3) -0.002(3)
C49 0.029(4) 0.044(4) 0.032(3) 0.001(3) 0.010(3) 0.004(3)
C50 0.046(5) 0.037(4) 0.040(4) 0.015(3) 0.004(3) 0.001(3)
C51 0.050(5) 0.044(4) 0.034(3) 0.004(3) -0.009(3) 0.006(4)
C52 0.038(4) 0.040(4) 0.030(3) -0.006(3) 0.005(3) -0.004(3)
C53 0.042(4) 0.046(4) 0.019(3) -0.005(3) 0.000(3) -0.010(3)
C54 0.039(4) 0.037(4) 0.035(3) -0.008(3) -0.002(3) 0.003(3)
C55 0.040(4) 0.026(3) 0.039(3) -0.003(3) -0.006(3) 0.006(3)
C56 0.036(4) 0.040(4) 0.026(3) 0.005(3) -0.002(3) 0.001(3)
C57 0.040(4) 0.044(4) 0.022(3) -0.001(3) -0.003(3) 0.009(3)
C58 0.041(4) 0.041(4) 0.032(3) -0.016(3) -0.004(3) -0.004(3)
C59 0.042(4) 0.045(4) 0.028(3) -0.008(3) -0.007(3) -0.008(3)
C60 0.030(4) 0.031(4) 0.057(4) 0.006(3) -0.005(3) -0.005(3)
C61 0.047(5) 0.015(3) 0.061(4) -0.004(3) -0.009(4) -0.003(3)
C62 0.032(4) 0.031(4) 0.041(4) -0.001(3) -0.003(3) -0.003(3)
C63 0.035(4) 0.037(3) 0.026(3) -0.007(3) 0.001(3) 0.001(3)
C64 0.029(4) 0.037(4) 0.026(3) -0.010(3) -0.002(3) -0.003(3)
C65 0.036(4) 0.039(4) 0.025(3) 0.007(3) -0.004(3) -0.003(3)
C66 0.042(4) 0.035(4) 0.027(3) 0.000(3) -0.007(3) -0.002(3)
C67 0.037(4) 0.028(3) 0.034(3) -0.002(3) -0.007(3) -0.004(3)
C68 0.028(4) 0.029(3) 0.043(4) -0.009(3) -0.002(3) 0.008(3)
C69 0.035(4) 0.044(4) 0.028(3) 0.000(3) -0.001(3) 0.000(3)
C70 0.024(4) 0.058(5) 0.027(3) 0.004(3) -0.002(3) 0.003(3)
C71 0.032(4) 0.045(4) 0.026(3) -0.007(3) 0.004(3) 0.006(3)
C72 0.035(4) 0.038(4) 0.031(3) -0.008(3) -0.004(3) 0.008(3)
C73 0.035(4) 0.029(3) 0.044(4) -0.001(3) 0.000(3) -0.008(3)
C74 0.028(4) 0.037(4) 0.047(4) 0.010(3) 0.003(3) 0.013(3)
C75 0.039(4) 0.035(4) 0.040(4) 0.008(3) 0.007(3) 0.001(3)
C76 0.036(4) 0.040(4) 0.026(3) 0.005(3) -0.001(3) -0.003(3)
C77 0.034(4) 0.036(4) 0.028(3) -0.014(3) 0.003(3) 0.009(3)
C78 0.040(4) 0.026(3) 0.029(3) -0.002(3) 0.003(3) 0.006(3)
C79 0.033(4) 0.035(4) 0.035(3) -0.007(3) 0.000(3) -0.001(3)
C80 0.030(4) 0.027(3) 0.040(3) 0.001(3) -0.005(3) 0.002(3)
C81 0.040(4) 0.038(4) 0.022(3) -0.006(3) -0.003(3) 0.003(3)
C82 0.032(4) 0.048(4) 0.021(3) -0.001(3) -0.001(3) -0.003(3)
C83 0.042(4) 0.027(3) 0.033(3) 0.000(3) -0.007(3) -0.001(3)
C84 0.038(4) 0.029(4) 0.041(4) 0.012(3) -0.007(3) -0.009(3)
C85 0.039(4) 0.044(4) 0.028(3) 0.004(3) -0.001(3) 0.007(3)
C86 0.036(4) 0.043(4) 0.029(3) 0.004(3) -0.001(3) 0.011(3)
C87 0.046(4) 0.037(4) 0.027(3) 0.013(3) -0.001(3) 0.004(3)
C88 0.045(4) 0.040(4) 0.032(3) 0.007(3) -0.006(3) -0.002(3)
C89 0.022(3) 0.041(4) 0.019(3) -0.005(3) -0.002(2) -0.009(3)
C90 0.031(4) 0.030(3) 0.031(3) -0.009(3) 0.011(3) -0.001(3)
C91 0.033(4) 0.030(4) 0.036(3) -0.007(3) 0.004(3) -0.002(3)
C92 0.015(3) 0.031(3) 0.020(3) 0.000(2) 0.003(2) -0.002(3)
C93 0.031(4) 0.033(4) 0.029(3) -0.004(3) 0.005(3) -0.006(3)
C94 0.029(4) 0.036(4) 0.032(3) 0.002(3) 0.001(3) -0.002(3)
C95 0.027(4) 0.030(3) 0.032(3) 0.001(3) -0.003(3) 0.003(3)
C96 0.029(4) 0.024(3) 0.032(3) 0.001(3) 0.000(3) -0.001(3)
C97 0.018(3) 0.030(3) 0.026(3) 0.004(3) -0.004(2) -0.006(3)
C98 0.030(4) 0.035(4) 0.041(3) -0.006(3) -0.005(3) -0.001(3)
C99 0.034(4) 0.028(3) 0.035(3) 0.001(3) -0.004(3) 0.004(3)
C100 0.021(4) 0.030(3) 0.031(3) 0.004(3) -0.002(3) 0.004(3)
C101 0.031(4) 0.043(4) 0.024(3) 0.006(3) -0.002(3) 0.003(3)
C102 0.023(4) 0.049(4) 0.032(3) -0.004(3) -0.009(3) 0.006(3)
C103 0.036(4) 0.033(4) 0.044(4) 0.005(3) 0.000(3) -0.002(3)
C104 0.043(5) 0.036(4) 0.046(4) -0.006(3) -0.002(3) 0.002(3)
C105 0.038(4) 0.040(4) 0.032(3) -0.006(3) 0.002(3) -0.003(3)
C106 0.043(4) 0.042(4) 0.032(3) 0.002(3) -0.006(3) -0.005(3)

loop_
_atom_type_symbol
_atom_type_description
_atom_type_scat_dispersion_real
_atom_type_scat_dispersion_imag
_atom_type_scat_source
C C 0.0033 0.0016 'International Tables Vol C Tables 4.2.6.8 and 6.1.1.4'
H H 0.0000 0.0000 'International Tables Vol C Tables 4.2.6.8 and 6.1.1.4'
O O 0.0106 0.0060 'International Tables Vol C Tables 4.2.6.8 and 6.1.1.4'
N N 0.0061 0.0033 'International Tables Vol C Tables 4.2.6.8 and 6.1.1.4'
Ni Ni 0.3393 1.1124 'International Tables Vol C Tables 4.2.6.8 and 6.1.1.4'
S S 0.1246 0.1234 'International Tables Vol C Tables 4.2.6.8 and 6.1.1.4'

loop_
_geom_angle_atom_site_label_1
_geom_angle_atom_site_label_2
_geom_angle_atom_site_label_3
_geom_angle
S4 Ni1 S23 178.11(7)
S4 Ni1 S38 86.65(6)
S23 Ni1 S38 93.13(6)
S4 Ni1 S6 93.01(6)
S23 Ni1 S6 87.26(6)
S38 Ni1 S6 178.25(7)
S27 Ni2 S26 84.23(6)
S27 Ni2 S28 177.59(7)
S26 Ni2 S28 93.37(6)
S27 Ni2 S14 93.26(6)
S26 Ni2 S14 177.41(7)
S28 Ni2 S14 89.14(6)
S39 Ni3 S13 178.52(7)
S39 Ni3 S1 93.09(6)
S13 Ni3 S1 87.43(6)
S39 Ni3 S3 86.21(6)
S13 Ni3 S3 93.26(6)
S1 Ni3 S3 179.23(7)
S10 Ni4 S40 85.35(6)
S10 Ni4 S16 93.49(6)
S40 Ni4 S16 178.78(7)
S10 Ni4 S9 178.14(7)
S40 Ni4 S9 93.54(6)
S16 Ni4 S9 87.62(6)
C24 S1 Ni3 102.2(2)
C23 S3 Ni3 101.5(2)
C28 S4 Ni1 101.6(2)
C34 S5 C23 97.0(3)
C36 S6 Ni1 102.1(2)
C27 S7 C28 97.2(3)
C36 S8 C27 97.2(3)
C39 S9 Ni4 100.9(2)
C41 S10 Ni4 101.9(2)
C31 S11 C41 96.7(3)
C37 S12 C34 97.4(3)
C37 S13 Ni3 102.0(2)
C33 S14 Ni2 101.2(2)
C2 S15 C4 97.6(3)
C3 S16 Ni4 101.4(2)
C32 S17 C33 96.8(3)
C24 S21 C35 97.4(3)
C35 S22 C25 97.3(3)
C10 S23 Ni1 102.8(2)
C10 S24 C4 98.3(3)
C26 S26 Ni2 101.7(2)
C38 S27 Ni2 102.2(2)
C40 S28 Ni2 101.8(2)
C22 S29 C39 97.3(3)
C22 S31 C1 96.9(3)
C31 S32 C3 97.1(3)
C30 S33 C26 96.5(3)
C30 S34 C40 97.5(3)
C32 S35 C38 96.4(3)
C2 S38 Ni1 102.1(2)
C25 S39 Ni3 102.4(2)
C1 S40 Ni4 101.6(2)
C52 O1 C51 111.0(5)
C50 O2 C60 110.5(5)
C58 O3 C61 110.7(5)
C59 O4 C57 112.6(4)
C56 O5 C55 111.3(4)
C54 O6 C53 110.6(4)
C63 O7 C62 111.9(4)
C64 O8 C65 111.4(4)
C85 O9 C84 111.6(4)
C66 O10 C67 112.1(4)
C68 O11 C5 111.3(4)
C19 O12 C20 110.7(4)
C79 O13 C78 110.9(4)
C69 O14 C80 111.7(4)
C71 O15 C70 111.4(4)
C72 O16 C73 112.3(4)
C75 O17 C74 110.7(4)
C77 O18 C76 112.0(5)
C87 O19 C82 111.9(4)
C81 O20 C83 112.0(4)
C88 O21 C103 111.0(5)
C104 O22 C105 110.7(5)
C14 O23 C7 112.8(5)
C106 O24 C86 113.5(5)
C17 N1 H113 109.5
C17 N1 H114 109.5
H113 N1 H114 109.5
C17 N1 H115 109.5
H113 N1 H115 109.5
H114 N1 H115 109.5
C100 N3 H116 109.5
C100 N3 H117 109.5
H116 N3 H117 109.5
C100 N3 H118 109.5
H116 N3 H118 109.5
H117 N3 H118 109.5
C92 N5 H119 109.5
C92 N5 H120 109.5
H119 N5 H120 109.5
C92 N5 H121 109.5
H119 N5 H121 109.5
H120 N5 H121 109.5
C47 N8 H125 109.5
C47 N8 H126 109.5
H125 N8 H126 109.5
C47 N8 H127 109.5
H125 N8 H127 109.5
H126 N8 H127 109.5
C39 C1 S40 121.6(4)
C39 C1 S31 116.8(4)
S40 C1 S31 121.5(4)
C10 C2 S38 121.5(4)
C10 C2 S15 115.6(4)
S38 C2 S15 122.7(4)
C41 C3 S16 121.7(4)
C41 C3 S32 116.0(4)
S16 C3 S32 122.2(4)
S19 C4 S24 124.8(4)
S19 C4 S15 122.9(4)
S24 C4 S15 112.3(3)
O11 C5 C7 107.8(5)
O11 C5 H17 110.1
C7 C5 H17 110.1
O11 C5 H18 110.1
C7 C5 H18 110.1
H17 C5 H18 108.5
N2 C6 C8 178.1(7)
O23 C7 C5 107.1(5)
O23 C7 H19 110.3
C5 C7 H19 110.3
O23 C7 H20 110.3
C5 C7 H20 110.3
H19 C7 H20 108.6
C6 C8 C11 109.3(5)
N6 C9 C15 177.4(7)
C2 C10 S23 120.4(4)
C2 C10 S24 116.2(4)
S23 C10 S24 123.4(4)
C29 C11 C12 119.6(5)
C29 C11 C8 118.4(5)
C12 C11 C8 122.0(5)
C11 C12 C13 119.9(5)
C11 C12 H1 120.0
C13 C12 H1 120.0
C17 C13 C12 119.5(6)
C17 C13 H2 120.2
C12 C13 H2 120.2
O23 C14 C19 108.6(5)
O23 C14 H21 110.0
C19 C14 H21 110.0
O23 C14 H22 110.0
C19 C14 H22 110.0
H21 C14 H22 108.3
C9 C15 C89 112.2(5)
C21 C17 C13 121.0(5)
C21 C17 N1 118.5(5)
C13 C17 N1 120.3(5)
O12 C19 C14 108.7(5)
O12 C19 H23 109.9
C14 C19 H23 109.9
O12 C19 H24 109.9
C14 C19 H24 109.9
H23 C19 H24 108.3
O12 C20 C62 109.5(5)
O12 C20 H25 109.8
C62 C20 H25 109.8
O12 C20 H26 109.8
C62 C20 H26 109.8
H25 C20 H26 108.2
C17 C21 C29 119.4(6)
C17 C21 H3 120.3
C29 C21 H3 120.3
S2 C22 S31 123.4(4)
S2 C22 S29 123.4(4)
S31 C22 S29 113.3(3)
C37 C23 S3 121.4(4)
C37 C23 S5 116.8(4)
S3 C23 S5 121.8(4)
C25 C24 S1 121.2(4)
C25 C24 S21 115.8(4)
S1 C24 S21 122.9(4)
C24 C25 S39 120.9(4)
C24 C25 S22 116.7(4)
S39 C25 S22 122.3(4)
C40 C26 S26 121.7(4)
C40 C26 S33 117.3(4)
S26 C26 S33 121.0(4)
S25 C27 S7 123.6(4)
S25 C27 S8 123.7(4)
S7 C27 S8 112.6(3)
C36 C28 S4 121.8(4)
C36 C28 S7 117.1(4)
S4 C28 S7 121.0(4)
C11 C29 C21 120.4(6)
C11 C29 H4 119.8
C21 C29 H4 119.8
S37 C30 S33 122.3(4)
S37 C30 S34 124.0(4)
S33 C30 S34 113.7(3)
S18 C31 S32 122.7(4)
S18 C31 S11 124.2(4)
S32 C31 S11 113.1(3)
S36 C32 S17 123.8(4)
S36 C32 S35 122.7(4)
S17 C32 S35 113.5(3)
C38 C33 S14 121.8(4)
C38 C33 S17 115.9(4)
S14 C33 S17 122.2(4)
S30 C34 S5 124.5(4)
S30 C34 S12 122.8(4)
S5 C34 S12 112.7(3)
S20 C35 S22 124.0(4)
S20 C35 S21 123.2(4)
S22 C35 S21 112.8(3)
C28 C36 S6 121.1(4)
C28 C36 S8 115.8(4)
S6 C36 S8 123.0(4)
C23 C37 S13 121.7(4)
C23 C37 S12 116.0(4)
S13 C37 S12 122.2(4)
C33 C38 S27 121.5(4)
C33 C38 S35 117.3(4)
S27 C38 S35 121.2(4)
C1 C39 S9 122.2(4)
C1 C39 S29 115.6(4)
S9 C39 S29 122.2(4)
C26 C40 S28 121.3(4)
C26 C40 S34 115.0(4)
S28 C40 S34 123.7(4)
C3 C41 S10 121.4(4)
C3 C41 S11 116.9(4)
S10 C41 S11 121.7(4)
C47 C42 C43 119.0(5)
C47 C42 H5 120.5
C43 C42 H5 120.5
C44 C43 C42 120.6(5)
C44 C43 H6 119.7
C42 C43 H6 119.7
C43 C44 C45 120.2(5)
C43 C44 C48 118.9(5)
C45 C44 C48 120.8(5)
C44 C45 C46 120.2(5)
C44 C45 H7 119.9
C46 C45 H7 119.9
C47 C46 C45 118.9(6)
C47 C46 H8 120.6
C45 C46 H8 120.6
C42 C47 C46 121.1(6)
C42 C47 N8 120.2(5)
C46 C47 N8 118.5(5)
C49 C48 C44 109.3(5)
N7 C49 C48 179.5(8)
O2 C50 C51 109.4(5)
O2 C50 H27 109.8
C51 C50 H27 109.8
O2 C50 H28 109.8
C51 C50 H28 109.8
H27 C50 H28 108.2
O1 C51 C50 107.7(5)
O1 C51 H29 110.2
C50 C51 H29 110.2
O1 C51 H30 110.2
C50 C51 H30 110.2
H29 C51 H30 108.5
O1 C52 C53 109.1(5)
O1 C52 H31 109.9
C53 C52 H31 109.9
O1 C52 H32 109.9
C53 C52 H32 109.9
H31 C52 H32 108.3
O6 C53 C52 109.1(5)
O6 C53 H33 109.9
C52 C53 H33 109.9
O6 C53 H34 109.9
C52 C53 H34 109.9
H33 C53 H34 108.3
O6 C54 C55 109.9(5)
O6 C54 H35 109.7
C55 C54 H35 109.7
O6 C54 H36 109.7
C55 C54 H36 109.7
H35 C54 H36 108.2
O5 C55 C54 108.1(5)
O5 C55 H37 110.1
C54 C55 H37 110.1
O5 C55 H38 110.1
C54 C55 H38 110.1
H37 C55 H38 108.4
O5 C56 C57 107.7(5)
O5 C56 H39 110.2
C57 C56 H39 110.2
O5 C56 H40 110.2
C57 C56 H40 110.2
H39 C56 H40 108.5
O4 C57 C56 109.7(5)
O4 C57 H41 109.7
C56 C57 H41 109.7
O4 C57 H42 109.7
C56 C57 H42 109.7
H41 C57 H42 108.2
O3 C58 C59 109.7(5)
O3 C58 H43 109.7
C59 C58 H43 109.7
O3 C58 H44 109.7
C59 C58 H44 109.7
H43 C58 H44 108.2
O4 C59 C58 110.1(5)
O4 C59 H45 109.6
C58 C59 H45 109.6
O4 C59 H46 109.6
C58 C59 H46 109.6
H45 C59 H46 108.1
O2 C60 C61 110.4(5)
O2 C60 H47 109.6
C61 C60 H47 109.6
O2 C60 H48 109.6
C61 C60 H48 109.6
H47 C60 H48 108.1
O3 C61 C60 108.7(5)
O3 C61 H49 109.9
C60 C61 H49 109.9
O3 C61 H50 109.9
C60 C61 H50 109.9
H49 C61 H50 108.3
O7 C62 C20 108.5(5)
O7 C62 H51 110.0
C20 C62 H51 110.0
O7 C62 H52 110.0
C20 C62 H52 110.0
H51 C62 H52 108.4
O7 C63 C64 110.0(5)
O7 C63 H53 109.7
C64 C63 H53 109.7
O7 C63 H54 109.7
C64 C63 H54 109.7
H53 C63 H54 108.2
O8 C64 C63 108.7(5)
O8 C64 H55 109.9
C63 C64 H55 109.9
O8 C64 H56 109.9
C63 C64 H56 109.9
H55 C64 H56 108.3
O8 C65 C66 109.3(5)
O8 C65 H57 109.8
C66 C65 H57 109.8
O8 C65 H58 109.8
C66 C65 H58 109.8
H57 C65 H58 108.3
O10 C66 C65 109.9(5)
O10 C66 H59 109.7
C65 C66 H59 109.7
O10 C66 H60 109.7
C65 C66 H60 109.7
H59 C66 H60 108.2
O10 C67 C68 108.2(5)
O10 C67 H61 110.1
C68 C67 H61 110.1
O10 C67 H62 110.1
C68 C67 H62 110.1
H61 C67 H62 108.4
O11 C68 C67 108.3(5)
O11 C68 H63 110.0
C67 C68 H63 110.0
O11 C68 H64 110.0
C67 C68 H64 110.0
H63 C68 H64 108.4
O14 C69 C70 108.1(5)
O14 C69 H65 110.1
C70 C69 H65 110.1
O14 C69 H66 110.1
C70 C69 H66 110.1
H65 C69 H66 108.4
O15 C70 C69 109.4(5)
O15 C70 H67 109.8
C69 C70 H67 109.8
O15 C70 H68 109.8
C69 C70 H68 109.8
H67 C70 H68 108.2
O15 C71 C72 109.0(5)
O15 C71 H69 109.9
C72 C71 H69 109.9
O15 C71 H70 109.9
C72 C71 H70 109.9
H69 C71 H70 108.3
O16 C72 C71 108.9(5)
O16 C72 H71 109.9
C71 C72 H71 109.9
O16 C72 H72 109.9
C71 C72 H72 109.9
H71 C72 H72 108.3
O16 C73 C74 109.5(5)
O16 C73 H73 109.8
C74 C73 H73 109.8
O16 C73 H74 109.8
C74 C73 H74 109.8
H73 C73 H74 108.2
O17 C74 C73 109.0(5)
O17 C74 H75 109.9
C73 C74 H75 109.9
O17 C74 H76 109.9
C73 C74 H76 109.9
H75 C74 H76 108.3
O17 C75 C76 109.1(5)
O17 C75 H77 109.9
C76 C75 H77 109.9
O17 C75 H78 109.9
C76 C75 H78 109.9
H77 C75 H78 108.3
O18 C76 C75 107.9(5)
O18 C76 H79 110.1
C75 C76 H79 110.1
O18 C76 H80 110.1
C75 C76 H80 110.1
H79 C76 H80 108.4
O18 C77 C78 108.7(5)
O18 C77 H81 109.9
C78 C77 H81 109.9
O18 C77 H82 109.9
C78 C77 H82 109.9
H81 C77 H82 108.3
O13 C78 C77 107.8(5)
O13 C78 H83 110.1
C77 C78 H83 110.1
O13 C78 H84 110.1
C77 C78 H84 110.1
H83 C78 H84 108.5
O13 C79 C80 109.1(5)
O13 C79 H85 109.9
C80 C79 H85 109.9
O13 C79 H86 109.9
C80 C79 H86 109.9
H85 C79 H86 108.3
O14 C80 C79 107.7(5)
O14 C80 H87 110.2
C79 C80 H87 110.2
O14 C80 H88 110.2
C79 C80 H88 110.2
H87 C80 H88 108.5
O20 C81 C82 107.4(5)
O20 C81 H89 110.2
C82 C81 H89 110.2
O20 C81 H90 110.2
C82 C81 H90 110.2
H89 C81 H90 108.5
O19 C82 C81 109.1(5)
O19 C82 H91 109.9
C81 C82 H91 109.9
O19 C82 H92 109.9
C81 C82 H92 109.9
H91 C82 H92 108.3
O20 C83 C84 108.2(5)
O20 C83 H93 110.1
C84 C83 H93 110.1
O20 C83 H94 110.1
C84 C83 H94 110.1
H93 C83 H94 108.4
O9 C84 C83 108.5(5)
O9 C84 H95 110.0
C83 C84 H95 110.0
O9 C84 H96 110.0
C83 C84 H96 110.0
H95 C84 H96 108.4
O9 C85 C86 108.8(5)
O9 C85 H97 109.9
C86 C85 H97 109.9
O9 C85 H98 109.9
C86 C85 H98 109.9
H97 C85 H98 108.3
O24 C86 C85 107.9(5)
O24 C86 H99 110.1
C85 C86 H99 110.1
O24 C86 H100 110.1
C85 C86 H100 110.1
H99 C86 H100 108.4
O19 C87 C88 109.4(5)
O19 C87 H101 109.8
C88 C87 H101 109.8
O19 C87 H102 109.8
C88 C87 H102 109.8
H101 C87 H102 108.2
O21 C88 C87 109.1(5)
O21 C88 H103 109.9
C87 C88 H103 109.9
O21 C88 H104 109.9
C87 C88 H104 109.9
H103 C88 H104 108.3
C94 C89 C90 119.1(5)
C94 C89 C15 118.6(5)
C90 C89 C15 122.3(5)
C89 C90 C91 120.2(5)
C89 C90 H9 119.9
C91 C90 H9 119.9
C92 C91 C90 119.2(6)
C92 C91 H10 120.4
C90 C91 H10 120.4
C93 C92 C91 121.7(5)
C93 C92 N5 119.4(5)
C91 C92 N5 118.7(5)
C92 C93 C94 118.9(6)
C92 C93 H11 120.6
C94 C93 H11 120.5
C89 C94 C93 120.7(6)
C89 C94 H12 119.7
C93 C94 H12 119.7
C100 C95 C96 118.6(6)
C100 C95 H13 120.7
C96 C95 H13 120.7
C97 C96 C95 119.9(5)
C97 C96 H14 120.0
C95 C96 H14 120.0
C98 C97 C96 120.0(5)
C98 C97 C101 120.6(5)
C96 C97 C101 119.4(5)
C97 C98 C99 120.4(6)
C97 C98 H15 119.8
C99 C98 H15 119.8
C100 C99 C98 118.7(6)
C100 C99 H16 120.6
C98 C99 H16 120.6
C99 C100 C95 122.3(6)
C99 C100 N3 119.1(5)
C95 C100 N3 118.6(5)
C102 C101 C97 109.7(5)
N4 C102 C101 179.4(8)
O21 C103 C104 109.1(5)
O21 C103 H105 109.9
C104 C103 H105 109.9
O21 C103 H106 109.9
C104 C103 H106 109.9
H105 C103 H106 108.3
O22 C104 C103 109.8(5)
O22 C104 H107 109.7
C103 C104 H107 109.7
O22 C104 H108 109.7
C103 C104 H108 109.7
H107 C104 H108 108.2
O22 C105 C106 107.6(5)
O22 C105 H109 110.2
C106 C105 H109 110.2
O22 C105 H110 110.2
C106 C105 H110 110.2
H109 C105 H110 108.5
O24 C106 C105 108.6(5)
O24 C106 H111 110.0
C105 C106 H111 110.0
O24 C106 H112 110.0
C105 C106 H112 110.0
H111 C106 H112 108.4

loop_
_geom_bond_atom_site_label_1
_geom_bond_atom_site_label_2
_geom_bond_distance
Ni1 S4 2.1642(16)
Ni1 S23 2.1665(17)
Ni1 S38 2.1680(16)
Ni1 S6 2.1768(16)
Ni2 S27 2.1639(17)
Ni2 S26 2.1654(16)
Ni2 S28 2.1774(17)
Ni2 S14 2.1791(17)
Ni3 S39 2.1606(17)
Ni3 S13 2.1625(16)
Ni3 S1 2.1689(17)
Ni3 S3 2.1711(17)
Ni4 S10 2.1668(17)
Ni4 S40 2.1677(16)
Ni4 S16 2.1691(17)
Ni4 S9 2.1757(17)
S1 C24 1.721(6)
S2 C22 1.652(6)
S3 C23 1.730(6)
S4 C28 1.731(5)
S5 C34 1.738(6)
S5 C23 1.757(5)
S6 C36 1.711(5)
S7 C27 1.733(6)
S7 C28 1.746(5)
S8 C36 1.747(6)
S8 C27 1.757(6)
S9 C39 1.717(6)
S10 C41 1.728(6)
S11 C31 1.746(6)
S11 C41 1.750(6)
S12 C37 1.748(5)
S12 C34 1.751(6)
S13 C37 1.717(5)
S14 C33 1.740(6)
S15 C2 1.751(5)
S15 C4 1.759(6)
S16 C3 1.738(6)
S17 C32 1.734(6)
S17 C33 1.758(5)
S18 C31 1.643(6)
S19 C4 1.637(6)
S20 C35 1.643(6)
S21 C24 1.744(6)
S21 C35 1.756(7)
S22 C35 1.736(7)
S22 C25 1.749(6)
S23 C10 1.718(5)
S24 C10 1.736(5)
S24 C4 1.738(6)
S25 C27 1.646(6)
S26 C26 1.720(6)
S27 C38 1.725(5)
S28 C40 1.714(6)
S29 C22 1.741(6)
S29 C39 1.764(5)
S30 C34 1.646(6)
S31 C22 1.740(6)
S31 C1 1.759(6)
S32 C31 1.741(6)
S32 C3 1.754(6)
S33 C30 1.733(6)
S33 C26 1.754(6)
S34 C30 1.740(7)
S34 C40 1.751(6)
S35 C32 1.744(6)
S35 C38 1.748(6)
S36 C32 1.655(6)
S37 C30 1.658(6)
S38 C2 1.720(5)
S39 C25 1.727(5)
S40 C1 1.711(6)
O1 C52 1.432(7)
O1 C51 1.436(7)
O2 C50 1.425(7)
O2 C60 1.435(7)
O3 C58 1.422(7)
O3 C61 1.433(7)
O4 C59 1.434(7)
O4 C57 1.439(7)
O5 C56 1.418(6)
O5 C55 1.436(7)
O6 C54 1.424(7)
O6 C53 1.435(6)
O7 C63 1.419(6)
O7 C62 1.428(7)
O8 C64 1.448(7)
O8 C65 1.456(7)
O9 C85 1.430(6)
O9 C84 1.444(7)
O10 C66 1.404(6)
O10 C67 1.432(7)
O11 C68 1.429(7)
O11 C5 1.438(6)
O12 C19 1.435(6)
O12 C20 1.442(7)
O13 C79 1.428(7)
O13 C78 1.439(6)
O14 C69 1.435(6)
O14 C80 1.436(7)
O15 C71 1.433(7)
O15 C70 1.446(7)
O16 C72 1.423(6)
O16 C73 1.431(7)
O17 C75 1.438(7)
O17 C74 1.445(7)
O18 C77 1.425(7)
O18 C76 1.430(7)
O19 C87 1.446(7)
O19 C82 1.448(7)
O20 C81 1.424(6)
O20 C83 1.441(7)
O21 C88 1.413(7)
O21 C103 1.448(7)
O22 C104 1.427(7)
O22 C105 1.434(6)
O23 C14 1.422(7)
O23 C7 1.448(7)
O24 C106 1.422(7)
O24 C86 1.436(7)
N1 C17 1.485(7)
N1 H113 0.8900
N1 H114 0.8900
N1 H115 0.8900
N2 C6 1.147(8)
N3 C100 1.475(7)
N3 H116 0.8900
N3 H117 0.8900
N3 H118 0.8900
N4 C102 1.139(8)
N5 C92 1.478(7)
N5 H119 0.8900
N5 H120 0.8900
N5 H121 0.8900
N6 C9 1.155(8)
N7 C49 1.134(7)
N8 C47 1.478(7)
N8 H125 0.8900
N8 H126 0.8900
N8 H127 0.8900
C1 C39 1.352(8)
C2 C10 1.380(8)
C3 C41 1.345(8)
C5 C7 1.509(8)
C5 H17 0.9700
C5 H18 0.9700
C6 C8 1.477(8)
C7 H19 0.9700
C7 H20 0.9700
C8 C11 1.539(8)
C9 C15 1.459(9)
C11 C29 1.381(8)
C11 C12 1.382(8)
C12 C13 1.402(8)
C12 H1 0.9300
C13 C17 1.373(8)
C13 H2 0.9300
C14 C19 1.500(8)
C14 H21 0.9700
C14 H22 0.9700
C15 C89 1.524(8)
C17 C21 1.369(8)
C19 H23 0.9700
C19 H24 0.9700
C20 C62 1.495(8)
C20 H25 0.9700
C20 H26 0.9700
C21 C29 1.397(8)
C21 H3 0.9300
C23 C37 1.346(8)
C24 C25 1.364(8)
C26 C40 1.364(8)
C28 C36 1.349(8)
C29 H4 0.9300
C33 C38 1.338(8)
C42 C47 1.379(8)
C42 C43 1.403(8)
C42 H5 0.9300
C43 C44 1.368(8)
C43 H6 0.9300
C44 C45 1.387(8)
C44 C48 1.559(8)
C45 C46 1.400(8)
C45 H7 0.9300
C46 C47 1.390(8)
C46 H8 0.9300
C48 C49 1.477(8)
C50 C51 1.498(9)
C50 H27 0.9700
C50 H28 0.9700
C51 H29 0.9700
C51 H30 0.9700
C52 C53 1.507(9)
C52 H31 0.9700
C52 H32 0.9700
C53 H33 0.9700
C53 H34 0.9700
C54 C55 1.500(8)
C54 H35 0.9700
C54 H36 0.9700
C55 H37 0.9700
C55 H38 0.9700
C56 C57 1.500(8)
C56 H39 0.9700
C56 H40 0.9700
C57 H41 0.9700
C57 H42 0.9700
C58 C59 1.496(9)
C58 H43 0.9700
C58 H44 0.9700
C59 H45 0.9700
C59 H46 0.9700
C60 C61 1.484(9)
C60 H47 0.9700
C60 H48 0.9700
C61 H49 0.9700
C61 H50 0.9700
C62 H51 0.9700
C62 H52 0.9700
C63 C64 1.482(8)
C63 H53 0.9700
C63 H54 0.9700
C64 H55 0.9700
C64 H56 0.9700
C65 C66 1.482(8)
C65 H57 0.9700
C65 H58 0.9700
C66 H59 0.9700
C66 H60 0.9700
C67 C68 1.513(8)
C67 H61 0.9700
C67 H62 0.9700
C68 H63 0.9700
C68 H64 0.9700
C69 C70 1.494(9)
C69 H65 0.9700
C69 H66 0.9700
C70 H67 0.9700
C70 H68 0.9700
C71 C72 1.505(9)
C71 H69 0.9700
C71 H70 0.9700
C72 H71 0.9700
C72 H72 0.9700
C73 C74 1.493(8)
C73 H73 0.9700
C73 H74 0.9700
C74 H75 0.9700
C74 H76 0.9700
C75 C76 1.485(8)
C75 H77 0.9700
C75 H78 0.9700
C76 H79 0.9700
C76 H80 0.9700
C77 C78 1.511(8)
C77 H81 0.9700
C77 H82 0.9700
C78 H83 0.9700
C78 H84 0.9700
C79 C80 1.500(8)
C79 H85 0.9700
C79 H86 0.9700
C80 H87 0.9700
C80 H88 0.9700
C81 C82 1.504(8)
C81 H89 0.9700
C81 H90 0.9700
C82 H91 0.9700
C82 H92 0.9700
C83 C84 1.500(8)
C83 H93 0.9700
C83 H94 0.9700
C84 H95 0.9700
C84 H96 0.9700
C85 C86 1.503(9)
C85 H97 0.9700
C85 H98 0.9700
C86 H99 0.9700
C86 H100 0.9700
C87 C88 1.501(8)
C87 H101 0.9700
C87 H102 0.9700
C88 H103 0.9700
C88 H104 0.9700
C89 C94 1.377(8)
C89 C90 1.399(8)
C90 C91 1.403(8)
C90 H9 0.9300
C91 C92 1.380(8)
C91 H10 0.9300
C92 C93 1.360(8)
C93 C94 1.420(8)
C93 H11 0.9300
C94 H12 0.9300
C95 C100 1.387(8)
C95 C96 1.408(8)
C95 H13 0.9300
C96 C97 1.385(8)
C96 H14 0.9300
C97 C98 1.382(8)
C97 C101 1.546(8)
C98 C99 1.409(8)
C98 H15 0.9300
C99 C100 1.360(8)
C99 H16 0.9300
C101 C102 1.493(8)
C103 C104 1.484(8)
C103 H105 0.9700
C103 H106 0.9700
C104 H107 0.9700
C104 H108 0.9700
C105 C106 1.491(9)
C105 H109 0.9700
C105 H110 0.9700
C106 H111 0.9700
C106 H112 0.9700
